data_2217889
loop_
_publ_author_name
'Fun, Hoong-Kun'
'Jebas, Samuel Robinson'
'Sinthiya, A.'

_publ_section_title
;
 4-Aminopyridinium 4-aminobenzenesulfonate 4-ammoniobenzenesulfonate
 monohydrate
;
_journal_coeditor_code CI2568
_journal_issue 4
_journal_name_full 'Acta Crystallographica Section E'
_journal_page_first o697
_journal_page_last o698
_journal_paper_doi 10.1107/S1600536808006259
_journal_volume 64
_journal_year 2008
_chemical_formula_iupac 'C5 H7 N2 +, C6 H6 N O3 S -, C6 H7 N O3 S, H2 O'
_chemical_formula_moiety 'C5 H7 N2 +, C6 H6 N O3 S -, C6 H7 N O3 S, H2 O'
_chemical_formula_sum 'C17 H22 N4 O7 S2'
_chemical_formula_weight 458.53
_chemical_name_systematic
;4-Aminopyridinium 4-aminobenzenesulfonate 4-ammoniobenzenesulfonate
 monohydrate
;
_space_group_IT_number 5
_symmetry_cell_setting monoclinic
_symmetry_space_group_name_Hall 'C 2y'
_symmetry_space_group_name_H-M 'C 1 2 1'
_audit_creation_method 'WinGX routine CIF_UPDATE'
_cell_angle_alpha 90
_cell_angle_beta 115.4150(10)
_cell_angle_gamma 90
_cell_formula_units_Z 4
_cell_length_a 24.9902(2)
_cell_length_b 5.74750(10)
_cell_length_c 15.19300(10)
_cell_measurement_reflns_used 6986
_cell_measurement_temperature 100.00(10)
_cell_measurement_theta_max 35.11
_cell_measurement_theta_min 2.73
_cell_volume 1971.00(4)
_computing_cell_refinement 'APEX2 (Bruker, 2005)'
_computing_data_collection 'APEX2 (Bruker, 2005)'
_computing_data_reduction 'SAINT (Bruker, 2005)'
_computing_molecular_graphics 'SHELXTL (Sheldrick, 2008)'
_computing_publication_material
;
SHELXTL (Sheldrick, 2008) and PLATON (Spek, 2003)
;
_computing_structure_refinement 'SHELXTL (Sheldrick, 2008)'
_computing_structure_solution 'SHELXTL (Sheldrick, 2008)'
_diffrn_measured_fraction_theta_full 1
_diffrn_measured_fraction_theta_max 1
_diffrn_measurement_device_type
;
Bruker SMART APEXII CCD area-detector diffractometer
;
_diffrn_measurement_method '\f and \w'
_diffrn_radiation_type MoK\a
_diffrn_radiation_wavelength 0.71073
_diffrn_reflns_av_R_equivalents 0.0513
_diffrn_reflns_limit_h_max 41
_diffrn_reflns_limit_h_min -41
_diffrn_reflns_limit_k_max 9
_diffrn_reflns_limit_k_min -9
_diffrn_reflns_limit_l_max 25
_diffrn_reflns_limit_l_min -25
_diffrn_reflns_number 30055
_diffrn_reflns_theta_full 36.22
_diffrn_reflns_theta_max 36.22
_diffrn_reflns_theta_min 1.48
_exptl_absorpt_coefficient_mu 0.32
_exptl_absorpt_correction_T_max 0.9723
_exptl_absorpt_correction_T_min 0.8947
_exptl_absorpt_correction_type multi-scan
_exptl_absorpt_process_details '(SADABS; Bruker, 2005)'
_exptl_crystal_colour Yellow
_exptl_crystal_density_diffrn 1.545
_exptl_crystal_density_method 'not measured'
_exptl_crystal_description Plate
_exptl_crystal_F_000 960
_exptl_crystal_size_max 0.35
_exptl_crystal_size_mid 0.18
_exptl_crystal_size_min 0.08
_refine_diff_density_max 0.432
_refine_diff_density_min -0.656
_refine_ls_abs_structure_details 'Flack (1983), 4029 Friedel pairs'
_refine_ls_abs_structure_Flack -0.01(4)
_refine_ls_extinction_method none
_refine_ls_goodness_of_fit_ref 1.057
_refine_ls_hydrogen_treatment constr
_refine_ls_matrix_type full
_refine_ls_number_parameters 272
_refine_ls_number_reflns 9157
_refine_ls_number_restraints 6
_refine_ls_restrained_S_all 1.056
_refine_ls_R_factor_gt 0.0483
_refine_ls_shift/su_max 0.001
_refine_ls_structure_factor_coef Fsqd
_refine_ls_weighting_details 'calc w=1/[\s^2^(Fo^2^)+(0.0544P)^2^] where P=(Fo^2^+2Fc^2^)/3'
_refine_ls_weighting_scheme calc
_refine_ls_wR_factor_ref 0.1136
_reflns_number_gt 7528
_reflns_number_total 9157
_reflns_threshold_expression I>2\s(I)
_cod_data_source_file ci2568.cif
_cod_data_source_block I
_cod_depositor_comments
;
The following automatic conversions were performed:
'_symmetry_cell_setting' value 'Monoclinic' changed to 'monoclinic'
according to '/home/saulius/struct/CIF-dictionaries/cif_core.dic'
dictionary named 'cif_core.dic' version 2.4.1 from 2010-06-29.

Automatic conversion script
Id: cif_fix_enum 1527 2010-12-29 10:47:43Z saulius 

The following automatic conversions were performed:

'_symmetry_cell_setting' value 'Monoclinic' changed to 'monoclinic'
according to /home/saulius/struct/CIF-dictionaries/cif_core.dic
dictionary named 'cif_core.dic' version 2.4.1 from 2010-06-29.

Automatic conversion script
Id: cif_fix_values 1715 2011-07-08 13:25:40Z adriana 
;
_cod_original_sg_symbol_H-M 'C 2'
_cod_database_code 2217889
_cod_database_fobs_code 2217889

loop_
_symmetry_equiv_pos_as_xyz
'x, y, z'
'-x, y, -z'
'x+1/2, y+1/2, z'
'-x+1/2, y+1/2, -z'

loop_
_atom_site_type_symbol
_atom_site_label
_atom_site_fract_x
_atom_site_fract_y
_atom_site_fract_z
_atom_site_U_iso_or_equiv
_atom_site_adp_type
_atom_site_calc_flag
_atom_site_refinement_flags
_atom_site_occupancy
S S1 0.367717(17) 0.30668(6) -0.07087(3) 0.01197(7) Uani d . 1
S S2 0.349420(17) 1.00691(6) 0.42455(3) 0.01122(7) Uani d . 1
O O1 0.41498(6) 0.4675(2) -0.06022(10) 0.0217(3) Uani d . 1
O O2 0.31451(5) 0.3430(2) -0.16138(8) 0.0158(2) Uani d . 1
O O3 0.38660(5) 0.0621(2) -0.06024(9) 0.0157(2) Uani d . 1
O O4 0.39347(5) 0.8372(2) 0.42552(8) 0.0146(2) Uani d . 1
O O5 0.29296(5) 0.9811(2) 0.33955(8) 0.0147(2) Uani d . 1
O O6 0.37175(5) 1.2447(2) 0.43941(8) 0.0148(2) Uani d . 1
N N1 0.30210(6) 0.5120(3) 0.25477(10) 0.0144(2) Uani d D 1
H H1N1 0.33 0.456 0.3111 0.017 Uiso d RD 1
H H2N1 0.2963 0.6634 0.263 0.017 Uiso d RD 1
N N2 0.30594(6) 0.8065(3) 0.77520(9) 0.0129(2) Uani d D 1
H H1N2 0.3084 0.6527 0.7875 0.016 Uiso d RD 1
H H2N2 0.2691 0.8528 0.7635 0.016 Uiso d RD 1
H H3N2 0.3364 0.8664 0.8275 0.016 Uiso d RD 1
N N3 0.50936(7) 0.5548(3) 0.15575(11) 0.0228(3) Uani d . 1
H H1N3 0.5201 0.5786 0.1072 0.027 Uiso d R 1
N N4 0.46259(7) 0.4675(3) 0.38104(11) 0.0205(3) Uani d . 1
H H4A 0.4406 0.5691 0.3911 0.025 Uiso calc R 1
H H4B 0.4742 0.3462 0.4175 0.025 Uiso calc R 1
C C1 0.34758(7) 0.3645(3) 0.02502(11) 0.0106(3) Uani d . 1
C C2 0.35850(7) 0.2020(3) 0.09866(11) 0.0142(3) Uani d . 1
H H2A 0.3759 0.0601 0.0969 0.017 Uiso calc R 1
C C3 0.34344(8) 0.2509(3) 0.17467(12) 0.0145(3) Uani d . 1
H H3A 0.3507 0.1414 0.2236 0.017 Uiso calc R 1
C C4 0.31746(7) 0.4633(3) 0.17813(11) 0.0120(3) Uani d . 1
C C5 0.30432(7) 0.6223(3) 0.10179(12) 0.0142(3) Uani d . 1
H H5A 0.2852 0.7612 0.1017 0.017 Uiso calc R 1
C C6 0.31977(7) 0.5733(3) 0.02616(12) 0.0145(3) Uani d . 1
H H6A 0.3115 0.6805 -0.0239 0.017 Uiso calc R 1
C C7 0.33669(7) 0.9400(3) 0.52796(11) 0.0110(3) Uani d . 1
C C8 0.35436(7) 0.7288(3) 0.57586(12) 0.0143(3) Uani d . 1
H H8A 0.373 0.6182 0.554 0.017 Uiso calc R 1
C C9 0.34381(8) 0.6843(3) 0.65743(12) 0.0144(3) Uani d . 1
H H9A 0.3555 0.5438 0.6906 0.017 Uiso calc R 1
C C10 0.31584(7) 0.8516(3) 0.68843(11) 0.0112(3) Uani d . 1
C C11 0.29681(7) 1.0617(3) 0.63989(12) 0.0132(3) Uani d . 1
H H11A 0.2774 1.1707 0.661 0.016 Uiso calc R 1
C C12 0.30754(7) 1.1049(3) 0.55864(11) 0.0133(3) Uani d . 1
H H12A 0.2952 1.2443 0.5248 0.016 Uiso calc R 1
C C13 0.47866(7) 0.4979(3) 0.30921(12) 0.0164(3) Uani d . 1
C C14 0.51422(8) 0.3311(3) 0.28971(14) 0.0211(3) Uani d . 1
H H14A 0.5278 0.1998 0.3288 0.025 Uiso calc R 1
C C15 0.52825(8) 0.3652(4) 0.21303(14) 0.0218(4) Uani d . 1
H H15A 0.5513 0.2554 0.2002 0.026 Uiso calc R 1
C C16 0.47601(9) 0.7162(4) 0.17268(14) 0.0244(4) Uani d . 1
H H16A 0.4632 0.8455 0.1322 0.029 Uiso calc R 1
C C17 0.46057(8) 0.6940(4) 0.24815(13) 0.0213(4) Uani d . 1
H H17A 0.438 0.8089 0.2592 0.026 Uiso calc R 1
O O1W 0.5 1.0580(4) 0.5 0.0317(5) Uani d S 1
H H1W1 0.5296 0.9626 0.5253 0.048 Uiso d R 1
O O2W 0.5 -0.1247(3) 0 0.0196(4) Uani d S 1
H H1W2 0.4689 -0.035 -0.0196 0.029 Uiso d R 1

loop_
_atom_site_aniso_label
_atom_site_aniso_U_11
_atom_site_aniso_U_22
_atom_site_aniso_U_33
_atom_site_aniso_U_12
_atom_site_aniso_U_13
_atom_site_aniso_U_23
S1 0.01387(17) 0.01226(16) 0.01171(16) -0.00155(13) 0.00731(14) -0.00131(13)
S2 0.01273(17) 0.01111(15) 0.01161(16) -0.00077(13) 0.00692(13) -0.00047(13)
O1 0.0231(7) 0.0258(7) 0.0228(6) -0.0136(5) 0.0160(5) -0.0090(5)
O2 0.0201(6) 0.0144(6) 0.0110(5) 0.0003(4) 0.0048(4) 0.0008(4)
O3 0.0170(6) 0.0153(5) 0.0146(5) 0.0045(4) 0.0067(5) -0.0004(4)
O4 0.0150(5) 0.0149(6) 0.0170(5) 0.0016(4) 0.0097(5) -0.0016(4)
O5 0.0145(5) 0.0175(6) 0.0109(5) -0.0005(4) 0.0042(4) -0.0014(4)
O6 0.0190(6) 0.0116(5) 0.0156(5) -0.0025(4) 0.0091(5) -0.0001(4)
N1 0.0188(6) 0.0133(6) 0.0140(6) 0.0011(5) 0.0097(5) -0.0005(5)
N2 0.0156(6) 0.0125(5) 0.0113(5) -0.0002(5) 0.0064(5) 0.0001(5)
N3 0.0204(8) 0.0333(9) 0.0189(7) -0.0037(6) 0.0123(6) -0.0033(6)
N4 0.0241(8) 0.0220(8) 0.0209(7) 0.0005(6) 0.0150(6) -0.0014(5)
C1 0.0105(6) 0.0109(6) 0.0104(6) -0.0007(5) 0.0045(5) -0.0002(5)
C2 0.0176(8) 0.0123(6) 0.0144(7) 0.0022(5) 0.0085(6) 0.0015(5)
C3 0.0195(8) 0.0118(6) 0.0148(7) 0.0020(5) 0.0097(6) 0.0029(5)
C4 0.0118(7) 0.0128(7) 0.0125(6) -0.0011(5) 0.0063(6) -0.0010(5)
C5 0.0168(8) 0.0116(6) 0.0157(7) 0.0009(5) 0.0085(6) 0.0004(5)
C6 0.0182(8) 0.0127(6) 0.0135(7) 0.0015(6) 0.0074(6) 0.0014(5)
C7 0.0116(7) 0.0112(6) 0.0110(6) -0.0004(5) 0.0057(5) -0.0003(5)
C8 0.0176(8) 0.0119(6) 0.0149(7) 0.0032(6) 0.0087(6) 0.0014(5)
C9 0.0178(8) 0.0120(6) 0.0157(7) 0.0024(5) 0.0092(6) 0.0018(5)
C10 0.0123(7) 0.0113(6) 0.0104(6) -0.0009(5) 0.0053(5) 0.0000(5)
C11 0.0158(7) 0.0116(6) 0.0141(7) 0.0009(5) 0.0082(6) -0.0004(5)
C12 0.0168(7) 0.0115(6) 0.0124(7) 0.0008(5) 0.0071(6) 0.0010(5)
C13 0.0134(7) 0.0201(7) 0.0165(7) -0.0022(6) 0.0073(6) -0.0046(6)
C14 0.0219(9) 0.0196(8) 0.0250(9) -0.0014(7) 0.0132(7) -0.0031(7)
C15 0.0204(9) 0.0253(9) 0.0241(9) -0.0032(7) 0.0136(7) -0.0067(7)
C16 0.0215(9) 0.0315(10) 0.0232(9) 0.0013(8) 0.0123(8) 0.0046(8)
C17 0.0192(9) 0.0255(9) 0.0221(9) 0.0040(7) 0.0116(7) 0.0017(7)
O1W 0.0145(9) 0.0162(9) 0.0556(14) 0 0.0067(9) 0
O2W 0.0160(8) 0.0161(8) 0.0278(10) 0 0.0104(7) 0

loop_
_atom_type_symbol
_atom_type_description
_atom_type_scat_dispersion_real
_atom_type_scat_dispersion_imag
_atom_type_scat_source
C C 0.0033 0.0016 'International Tables Vol C Tables 4.2.6.8 and 6.1.1.4'
H H 0 0 'International Tables Vol C Tables 4.2.6.8 and 6.1.1.4'
N N 0.0061 0.0033 'International Tables Vol C Tables 4.2.6.8 and 6.1.1.4'
O O 0.0106 0.006 'International Tables Vol C Tables 4.2.6.8 and 6.1.1.4'
S S 0.1246 0.1234 'International Tables Vol C Tables 4.2.6.8 and 6.1.1.4'

loop_
_geom_angle_atom_site_label_1
_geom_angle_atom_site_label_2
_geom_angle_atom_site_label_3
_geom_angle
O1 S1 O2 112.46(8)
O1 S1 O3 112.88(8)
O2 S1 O3 111.08(7)
O1 S1 C1 107.12(7)
O2 S1 C1 106.46(7)
O3 S1 C1 106.34(7)
O5 S2 O6 113.23(7)
O5 S2 O4 112.27(7)
O6 S2 O4 112.74(7)
O5 S2 C7 106.85(7)
O6 S2 C7 105.57(7)
O4 S2 C7 105.45(7)
C4 N1 H1N1 109.9
C4 N1 H2N1 115.3
H1N1 N1 H2N1 108.6
C10 N2 H1N2 109.7
C10 N2 H2N2 108.9
H1N2 N2 H2N2 107.7
C10 N2 H3N2 108.7
H1N2 N2 H3N2 103.7
H2N2 N2 H3N2 117.9
C16 N3 C15 120.58(15)
C16 N3 H1N3 118.7
C15 N3 H1N3 120.6
C13 N4 H4A 120
C13 N4 H4B 120
H4A N4 H4B 120
C6 C1 C2 119.74(14)
C6 C1 S1 119.59(12)
C2 C1 S1 120.67(12)
C3 C2 C1 120.20(15)
C3 C2 H2A 119.9
C1 C2 H2A 119.9
C2 C3 C4 120.37(15)
C2 C3 H3A 119.8
C4 C3 H3A 119.8
C3 C4 C5 119.18(14)
C3 C4 N1 120.25(14)
C5 C4 N1 120.50(14)
C6 C5 C4 120.22(15)
C6 C5 H5A 119.9
C4 C5 H5A 119.9
C5 C6 C1 120.20(14)
C5 C6 H6A 119.9
C1 C6 H6A 119.9
C8 C7 C12 120.98(14)
C8 C7 S2 121.12(12)
C12 C7 S2 117.90(12)
C7 C8 C9 119.16(15)
C7 C8 H8A 120.4
C9 C8 H8A 120.4
C10 C9 C8 119.31(15)
C10 C9 H9A 120.3
C8 C9 H9A 120.3
C9 C10 C11 122.08(14)
C9 C10 N2 119.21(14)
C11 C10 N2 118.71(14)
C10 C11 C12 118.26(15)
C10 C11 H11A 120.9
C12 C11 H11A 120.9
C7 C12 C11 120.19(15)
C7 C12 H12A 119.9
C11 C12 H12A 119.9
N4 C13 C17 121.57(16)
N4 C13 C14 121.31(17)
C17 C13 C14 117.11(16)
C15 C14 C13 119.51(18)
C15 C14 H14A 120.2
C13 C14 H14A 120.2
N3 C15 C14 121.31(17)
N3 C15 H15A 119.3
C14 C15 H15A 119.3
N3 C16 C17 121.27(19)
N3 C16 H16A 119.4
C17 C16 H16A 119.4
C16 C17 C13 120.20(18)
C16 C17 H17A 119.9
C13 C17 H17A 119.9

loop_
_geom_bond_atom_site_label_1
_geom_bond_atom_site_label_2
_geom_bond_distance
S1 O1 1.4531(13)
S1 O2 1.4604(12)
S1 O3 1.4692(13)
S1 C1 1.7651(15)
S2 O5 1.4548(12)
S2 O6 1.4570(13)
S2 O4 1.4661(12)
S2 C7 1.7737(15)
N1 C4 1.4016(19)
N1 H1N1 0.90
N1 H2N1 0.90
N2 C10 1.4650(19)
N2 H1N2 0.90
N2 H2N2 0.90
N2 H3N2 0.90
N3 C16 1.343(3)
N3 C15 1.347(3)
N3 H1N3 0.90
N4 C13 1.326(2)
N4 H4A 0.86
N4 H4B 0.86
C1 C6 1.391(2)
C1 C2 1.392(2)
C2 C3 1.388(2)
C2 H2A 0.93
C3 C4 1.395(2)
C3 H3A 0.93
C4 C5 1.400(2)
C5 C6 1.389(2)
C5 H5A 0.93
C6 H6A 0.93
C7 C8 1.386(2)
C7 C12 1.392(2)
C8 C9 1.397(2)
C8 H8A 0.93
C9 C10 1.385(2)
C9 H9A 0.93
C10 C11 1.388(2)
C11 C12 1.393(2)
C11 H11A 0.93
C12 H12A 0.93
C13 C17 1.405(3)
C13 C14 1.422(2)
C14 C15 1.367(3)
C14 H14A 0.93
C15 H15A 0.93
C16 C17 1.364(2)
C16 H16A 0.93
C17 H17A 0.93
O1W H1W1 0.87
O2W H1W2 0.87

loop_
_geom_hbond_atom_site_label_D
_geom_hbond_atom_site_label_H
_geom_hbond_atom_site_label_A
_geom_hbond_site_symmetry_A
_geom_hbond_distance_DH
_geom_hbond_distance_HA
_geom_hbond_distance_DA
_geom_hbond_angle_DHA
N4 H4B O1W 1_545 0.86 2.01 2.869(2) 179
N2 H3N2 O3 1_566 0.90 1.98 2.8542(19) 164
N1 H1N1 O6 1_545 0.90 2.15 3.0111(19) 160
N2 H1N2 O2 1_556 0.90 1.92 2.8101(19) 168
N2 H1N2 S1 1_556 0.90 2.84 3.6066(15) 144
N3 H1N3 O1 2_655 0.90 2.13 2.879(2) 140
N3 H1N3 O2W 1_565 0.90 2.26 2.928(2) 131
N2 H2N2 N1 4_556 0.90 1.91 2.799(2) 168
N4 H4A O4 . 0.86 2.14 2.9929(19) 175
N1 H2N1 O5 . 0.90 2.19 3.0386(19) 158
O1W H1W1 O4 2_656 0.87 1.88 2.7189(15) 162
O2W H1W2 O3 . 0.87 1.96 2.7921(14) 160
C12 H12A Cg1 4_556 0.93 2.96 3.614(19) 129

loop_
_geom_torsion_atom_site_label_1
_geom_torsion_atom_site_label_2
_geom_torsion_atom_site_label_3
_geom_torsion_atom_site_label_4
_geom_torsion
O1 S1 C1 C6 68.17(14)
O2 S1 C1 C6 -52.35(14)
O3 S1 C1 C6 -170.88(13)
O1 S1 C1 C2 -112.74(14)
O2 S1 C1 C2 126.73(13)
O3 S1 C1 C2 8.21(15)
C6 C1 C2 C3 -2.1(2)
S1 C1 C2 C3 178.85(13)
C1 C2 C3 C4 -0.2(2)
C2 C3 C4 C5 2.8(2)
C2 C3 C4 N1 179.77(15)
C3 C4 C5 C6 -3.2(2)
N1 C4 C5 C6 179.86(15)
C4 C5 C6 C1 1.0(2)
C2 C1 C6 C5 1.7(2)
S1 C1 C6 C5 -179.22(13)
O5 S2 C7 C8 103.83(14)
O6 S2 C7 C8 -135.36(14)
O4 S2 C7 C8 -15.81(15)
O5 S2 C7 C12 -75.17(14)
O6 S2 C7 C12 45.63(14)
O4 S2 C7 C12 165.19(12)
C12 C7 C8 C9 -1.5(2)
S2 C7 C8 C9 179.53(13)
C7 C8 C9 C10 0.2(2)
C8 C9 C10 C11 1.2(2)
C8 C9 C10 N2 -178.73(15)
C9 C10 C11 C12 -1.3(2)
N2 C10 C11 C12 178.68(14)
C8 C7 C12 C11 1.4(2)
S2 C7 C12 C11 -179.55(12)
C10 C11 C12 C7 -0.1(2)
N4 C13 C14 C15 177.91(17)
C17 C13 C14 C15 -1.1(3)
C16 N3 C15 C14 0.0(3)
C13 C14 C15 N3 0.4(3)
C15 N3 C16 C17 0.3(3)
N3 C16 C17 C13 -1.1(3)
N4 C13 C17 C16 -177.60(18)
C14 C13 C17 C16 1.4(3)

loop_
_cod_related_entry_id
_cod_related_entry_database
_cod_related_entry_code
1 ChemSpider 30655459
